data_8107546
loop_
_publ_author_name
'Feng, Shuxiao'
'Zhong, Xuan'
'Qi, Kaiyan'
'Guo, Yafei'
'Wang, Junling'
'Gu, Guangna'
'Ma, Junying'

_publ_section_title
;
 The crystal structure of N,N&#x2032;-(1,2-phenylene)bis
 (2-((2-oxopropyl)selanyl)benzamide), C26H24N2O4Se2
;
_journal_issue 4
_journal_name_full 'Zeitschrift f\"ur Kristallographie - New Crystal Structures'
_journal_page_first 739
_journal_page_last 741
_journal_paper_doi 10.1515/ncrs-2023-0181
_journal_volume 238
_journal_year 2023
_chemical_formula_moiety 'C26 H24 N2 O4 Se2'
_chemical_formula_sum 'C26 H24 N2 O4 Se2'
_chemical_formula_weight 586.39
_space_group_crystal_system monoclinic
_space_group_IT_number 15
_space_group_name_Hall '-C 2yc'
_space_group_name_H-M_alt 'C 1 2/c 1'
_atom_sites_solution_hydrogens mixed
_atom_sites_solution_primary direct
_cell_angle_alpha 90
_cell_angle_beta 91.983(3)
_cell_angle_gamma 90
_cell_formula_units_Z 8
_cell_length_a 22.9092(7)
_cell_length_b 5.8900(2)
_cell_length_c 36.6209(9)
_cell_measurement_reflns_used 4143
_cell_measurement_temperature 293(2)
_cell_measurement_theta_max 68.5500
_cell_measurement_theta_min 3.8520
_cell_volume 4938.5(3)
_computing_cell_refinement 'CrysAlisPro 1.171.40.53 (Rigaku OD, 2019)'
_computing_data_collection 'CrysAlisPro 1.171.40.53 (Rigaku OD, 2019)'
_computing_data_reduction 'CrysAlisPro 1.171.40.53 (Rigaku OD, 2019)'
_computing_molecular_graphics 'Olex2 (Dolomanov et al., 2009)'
_computing_publication_material 'Olex2 (Dolomanov et al., 2009)'
_computing_structure_refinement 'ShelXL (Sheldrick, 2015)'
_computing_structure_solution 'ShelXS (Sheldrick, 2008)'
_diffrn_ambient_temperature 293(2)
_diffrn_detector 'CCD plate'
_diffrn_detector_area_resol_mean 16.2312
_diffrn_detector_type Eos
_diffrn_measured_fraction_theta_full 0.996
_diffrn_measured_fraction_theta_max 0.996
_diffrn_measurement_details
;
List of Runs (angles in degrees, time in seconds):

  # Type    Start    End  Width  t~exp~   \w     \q     \k     \f   Frames
--------------------------------------------------------------------------
  1  \w    -89.00   2.00   1.00    2.00    --  -33.50 127.00 -28.00   91
  2  \w   -108.00 -32.00   1.00    2.00    --  -33.50 178.00-150.00   76
  3  \w   -108.00 -32.00   1.00    2.00    --  -33.50 178.00   0.00   76
  4  \w    -71.00 -30.00   1.00    2.00    --  -33.50  19.00  60.00   41
  5  \w    -98.00 -18.00   1.00    2.00    --  -33.50 -57.00-120.00   80
  6  \w    -62.00 -32.00   1.00    2.00    --  -33.50 178.00 -60.00   30
  7  \w     45.00  92.00   1.00    2.00    --   36.47-127.00-105.00   47
  8  \w    -26.00  -1.00   1.00    2.00    --   36.47 -57.00 120.00   25
  9  \w     73.00 101.00   1.00    2.00    --   36.47 178.00  30.00   28
 10  \w      0.00  68.00   1.00    2.00    --   36.47  19.00 -60.00   68
 11  \w      8.00  53.00   1.00    2.00    --   36.47 -57.00 120.00   45
 12  \w    -30.00  50.00   1.00    2.00    --   36.47 -77.00 120.00   80
 13  \w     41.00 103.00   1.00    2.00    --   36.47  57.00   0.00   62
 14  \w    -33.00  20.00   1.00    2.00    --   36.47 -77.00  90.00   53
 15  \w     50.00  89.00   1.00    3.00    --  108.00 -45.00-180.00   39
 16  \w    142.00 170.00   1.00    3.00    --  108.00 111.00 150.00   28
 17  \w    107.00 132.00   1.00    3.00    --  108.00 111.00 150.00   25
 18  \w    123.00 153.00   1.00    3.00    --  108.00 111.00-150.00   30
 19  \w     86.00 177.00   1.00    3.00    --  108.00  30.00-120.00   91
 20  \w     92.00 175.00   1.00    3.00    --  108.00  30.00 -30.00   83
 21  \w    151.00 177.00   1.00    3.00    --  108.00 111.00-180.00   26
 22  \w    118.00 145.00   1.00    3.00    --  108.00 111.00-180.00   27
 23  \w     89.00 176.00   1.00    3.00    --  108.00  61.00 -90.00   87
 24  \w     79.00 112.00   1.00    3.00    --  108.00-111.00 -90.00   33
 25  \w     54.00 128.00   1.00    3.00    --  108.00 -45.00  90.00   74
 26  \w     71.00 110.00   1.00    3.00    --  108.00 -94.00  90.00   39
 27  \w     48.00 128.00   1.00    3.00    --  108.00 -61.00-150.00   80
 28  \w     71.00 112.00   1.00    3.00    --  108.00-111.00   0.00   41
 29  \w     86.00 111.00   1.00    3.00    --  108.00 178.00-150.00   25
;
_diffrn_measurement_device 'four-circle diffractometer'
_diffrn_measurement_device_type 'Xcalibur, Eos, Gemini'
_diffrn_measurement_method '\w scans'
_diffrn_orient_matrix_type 'CrysAlisPro convention (1999,Acta A55,543-557)'
_diffrn_orient_matrix_UB_11 -0.0601961000
_diffrn_orient_matrix_UB_12 -0.0344393000
_diffrn_orient_matrix_UB_13 0.0166658000
_diffrn_orient_matrix_UB_21 -0.0291571000
_diffrn_orient_matrix_UB_22 0.0047570000
_diffrn_orient_matrix_UB_23 -0.0385400000
_diffrn_orient_matrix_UB_31 0.0074656000
_diffrn_orient_matrix_UB_32 -0.2591947000
_diffrn_orient_matrix_UB_33 -0.0029182000
_diffrn_radiation_monochromator graphite
_diffrn_radiation_probe x-ray
_diffrn_radiation_type CuK\a
_diffrn_radiation_wavelength 1.54184
_diffrn_reflns_av_R_equivalents 0.0380
_diffrn_reflns_av_unetI/netI 0.0402
_diffrn_reflns_Laue_measured_fraction_full 0.996
_diffrn_reflns_Laue_measured_fraction_max 0.996
_diffrn_reflns_limit_h_max 27
_diffrn_reflns_limit_h_min -27
_diffrn_reflns_limit_k_max 4
_diffrn_reflns_limit_k_min -7
_diffrn_reflns_limit_l_max 36
_diffrn_reflns_limit_l_min -43
_diffrn_reflns_number 14718
_diffrn_reflns_point_group_measured_fraction_full 0.996
_diffrn_reflns_point_group_measured_fraction_max 0.996
_diffrn_reflns_theta_full 67.063
_diffrn_reflns_theta_max 67.063
_diffrn_reflns_theta_min 3.861
_diffrn_source 'fine-focus sealed X-ray tube'
_diffrn_source_type 'Enhance (Cu) X-ray Source'
_exptl_absorpt_coefficient_mu 4.036
_exptl_absorpt_correction_T_max 1.00000
_exptl_absorpt_correction_T_min 0.74652
_exptl_absorpt_correction_type multi-scan
_exptl_absorpt_process_details
;
CrysAlisPro 1.171.40.53 (Rigaku Oxford Diffraction, 2019)
Empirical absorption correction using spherical harmonics,
 implemented in SCALE3 ABSPACK scaling algorithm.
;
_exptl_crystal_colour yellow
_exptl_crystal_colour_primary yellow
_exptl_crystal_density_diffrn 1.577
_exptl_crystal_description block
_exptl_crystal_F_000 2352
_exptl_crystal_size_max 0.13
_exptl_crystal_size_mid 0.1
_exptl_crystal_size_min 0.08
_refine_diff_density_max 0.580
_refine_diff_density_min -0.535
_refine_diff_density_rms 0.065
_refine_ls_extinction_coef .
_refine_ls_extinction_method none
_refine_ls_goodness_of_fit_ref 1.016
_refine_ls_hydrogen_treatment mixed
_refine_ls_matrix_type full
_refine_ls_number_parameters 325
_refine_ls_number_reflns 4379
_refine_ls_number_restraints 2
_refine_ls_restrained_S_all 1.016
_refine_ls_R_factor_all 0.0595
_refine_ls_R_factor_gt 0.0419
_refine_ls_shift/su_max 0.002
_refine_ls_shift/su_mean 0.000
_refine_ls_structure_factor_coef Fsqd
_refine_ls_weighting_details 'w=1/[\s^2^(Fo^2^)+(0.0555P)^2^+4.2586P] where P=(Fo^2^+2Fc^2^)/3'
_refine_ls_weighting_scheme calc
_refine_ls_wR_factor_gt 0.1044
_refine_ls_wR_factor_ref 0.1162
_reflns_Friedel_coverage 0.000
_reflns_Friedel_fraction_full .
_reflns_Friedel_fraction_max .
_reflns_number_gt 3327
_reflns_number_total 4379
_reflns_threshold_expression 'I > 2\s(I)'
_cod_data_source_file suppl_j_ncrs-2023-0181_suppl_001.cif
_cod_data_source_block fshx3
_cod_database_code 8107546
_shelx_space_group_comment
;
The symmetry employed for this shelxl refinement is uniquely defined
by the following loop, which should always be used as a source of
symmetry information in preference to the above space-group names.
They are only intended as comments.
;
_shelx_estimated_absorpt_t_max 0.738
_shelx_estimated_absorpt_t_min 0.622
_reflns_odcompleteness_completeness 99.59
_reflns_odcompleteness_iscentric 1
_reflns_odcompleteness_theta 66.97
_olex2_refinement_description
;
1. Fixed Uiso
 At 1.2 times of:
  All C(H) groups, All C(H,H) groups
 At 1.5 times of:
  All C(H,H,H) groups
2. Restrained distances
 N1-H1
 0.87 with sigma of 0.02
 H2-N2
 0.87 with sigma of 0.02
3. Uiso/Uaniso restraints and constraints
Uanis(O4) = Uanis(O4A)
Uanis(C26) = Uanis(C26A)
4. Others
 Sof(O4A)=Sof(C26A)=Sof(H26D)=Sof(H26E)=Sof(H26F)=1-FVAR(1)
 Sof(O4)=Sof(C26)=Sof(H26A)=Sof(H26B)=Sof(H26C)=FVAR(1)
5.a Secondary CH2 refined with riding coordinates:
 C21(H21A,H21B), C24(H24A,H24B)
5.b Aromatic/amide H refined with riding coordinates:
 C2(H2A), C3(H3), C4(H4), C5(H5), C9(H9), C10(H10), C11(H11), C12(H12),
 C16(H16), C17(H17), C18(H18), C19(H19)
5.c Idealised Me refined as rotating group:
 C23(H23A,H23B,H23C), C26(H26A,H26B,H26C), C26A(H26D,H26E,H26F)
;
_olex2_submission_special_instructions 'No special instructions were received'
_oxdiff_exptl_absorpt_empirical_details
;
Empirical correction (ABSPACK) includes:
- Absorption correction using spherical harmonics
- Frame scaling
;
_oxdiff_exptl_absorpt_empirical_full_max 1.520
_oxdiff_exptl_absorpt_empirical_full_min 0.816

loop_
_space_group_symop_operation_xyz
'x, y, z'
'-x, y, -z+1/2'
'x+1/2, y+1/2, z'
'-x+1/2, y+1/2, -z+1/2'
'-x, -y, -z'
'x, -y, z-1/2'
'-x+1/2, -y+1/2, -z'
'x+1/2, -y+1/2, z-1/2'

loop_
_atom_site_label
_atom_site_type_symbol
_atom_site_fract_x
_atom_site_fract_y
_atom_site_fract_z
_atom_site_U_iso_or_equiv
_atom_site_adp_type
_atom_site_occupancy
_atom_site_site_symmetry_order
_atom_site_calc_flag
_atom_site_refinement_flags_posn
_atom_site_refinement_flags_adp
_atom_site_refinement_flags_occupancy
_atom_site_disorder_assembly
_atom_site_disorder_group
Se1 Se 0.47870(2) 0.15546(9) 0.54004(2) 0.05475(16) Uani 1 1 d . . . . .
Se2 Se 0.67807(2) 0.24397(10) 0.70607(2) 0.06457(18) Uani 1 1 d . . . . .
O1 O 0.54585(14) -0.1959(6) 0.55983(8) 0.0692(9) Uani 1 1 d . . . . .
O2 O 0.69068(13) -0.1167(5) 0.66263(7) 0.0609(8) Uani 1 1 d . . . . .
O3 O 0.34211(14) 0.4608(7) 0.55843(9) 0.0793(10) Uani 1 1 d . . . . .
O4 O 0.5843(8) 0.376(4) 0.7620(6) 0.114(5) Uani 0.565(15) 1 d . . P A 1
N1 N 0.61238(15) -0.2067(6) 0.60686(9) 0.0522(9) Uani 1 1 d D . . . .
H1 H 0.6263(13) -0.146(5) 0.6258(6) 0.023(8) Uiso 1 1 d D . . . .
N2 N 0.73920(15) -0.1431(6) 0.61037(9) 0.0511(8) Uani 1 1 d D . . . .
H2 H 0.7670(15) -0.081(8) 0.5996(12) 0.075(16) Uiso 1 1 d D . . . .
C1 C 0.48852(16) 0.1790(7) 0.59245(10) 0.0477(10) Uani 1 1 d . . . . .
C2 C 0.45913(17) 0.3427(8) 0.61201(11) 0.0570(11) Uani 1 1 d . . . . .
H2A H 0.4339 0.4427 0.5997 0.068 Uiso 1 1 calc R . . . .
C3 C 0.4670(2) 0.3584(9) 0.64949(12) 0.0693(14) Uani 1 1 d . . . . .
H3 H 0.4469 0.4680 0.6623 0.083 Uiso 1 1 calc R . . . .
C4 C 0.5041(2) 0.2143(10) 0.66775(12) 0.0756(15) Uani 1 1 d . . . . .
H4 H 0.5088 0.2242 0.6930 0.091 Uiso 1 1 calc R . . . .
C5 C 0.53459(19) 0.0541(10) 0.64891(11) 0.0685(13) Uani 1 1 d . . . . .
H5 H 0.5602 -0.0430 0.6615 0.082 Uiso 1 1 calc R . . . .
C6 C 0.52753(16) 0.0357(8) 0.61088(10) 0.0510(10) Uani 1 1 d . . . . .
C7 C 0.56201(18) -0.1334(8) 0.59053(11) 0.0530(10) Uani 1 1 d . . . . .
C8 C 0.65061(18) -0.3665(7) 0.59201(11) 0.0495(10) Uani 1 1 d . . . . .
C9 C 0.6284(2) -0.5589(8) 0.57457(13) 0.0637(12) Uani 1 1 d . . . . .
H9 H 0.5884 -0.5861 0.5743 0.076 Uiso 1 1 calc R . . . .
C10 C 0.6644(2) -0.7101(8) 0.55764(15) 0.0719(14) Uani 1 1 d . . . . .
H10 H 0.6486 -0.8346 0.5452 0.086 Uiso 1 1 calc R . . . .
C11 C 0.7234(3) -0.6761(9) 0.55926(14) 0.0735(14) Uani 1 1 d . . . . .
H11 H 0.7477 -0.7780 0.5478 0.088 Uiso 1 1 calc R . . . .
C12 C 0.7472(2) -0.4924(8) 0.57771(12) 0.0600(11) Uani 1 1 d . . . . .
H12 H 0.7875 -0.4730 0.5790 0.072 Uiso 1 1 calc R . . . .
C13 C 0.71138(18) -0.3356(7) 0.59446(10) 0.0485(9) Uani 1 1 d . . . . .
C14 C 0.72992(17) -0.0506(8) 0.64348(10) 0.0514(10) Uani 1 1 d . . . . .
C15 C 0.76875(17) 0.1409(8) 0.65555(10) 0.0515(10) Uani 1 1 d . . . . .
C16 C 0.8228(2) 0.1760(9) 0.64032(13) 0.0682(13) Uani 1 1 d . . . . .
H16 H 0.8354 0.0758 0.6226 0.082 Uiso 1 1 calc R . . . .
C17 C 0.8581(2) 0.3555(10) 0.65077(14) 0.0748(14) Uani 1 1 d . . . . .
H17 H 0.8938 0.3780 0.6399 0.090 Uiso 1 1 calc R . . . .
C18 C 0.8402(2) 0.5000(10) 0.67731(15) 0.0799(16) Uani 1 1 d . . . . .
H18 H 0.8639 0.6209 0.6846 0.096 Uiso 1 1 calc R . . . .
C19 C 0.7878(2) 0.4692(9) 0.69329(13) 0.0699(13) Uani 1 1 d . . . . .
H19 H 0.7765 0.5689 0.7114 0.084 Uiso 1 1 calc R . . . .
C20 C 0.75093(18) 0.2906(8) 0.68283(11) 0.0545(11) Uani 1 1 d . . . . .
C21 C 0.43181(18) 0.4280(8) 0.52876(11) 0.0566(11) Uani 1 1 d . . . . .
H21A H 0.4443 0.5513 0.5447 0.068 Uiso 1 1 calc R . . . .
H21B H 0.4376 0.4743 0.5037 0.068 Uiso 1 1 calc R . . . .
C22 C 0.36861(18) 0.3790(8) 0.53385(11) 0.0552(11) Uani 1 1 d . . . . .
C23 C 0.3393(2) 0.2172(10) 0.50735(13) 0.0763(15) Uani 1 1 d . . . . .
H23A H 0.3208 0.0981 0.5206 0.114 Uiso 1 1 calc GR . . . .
H23B H 0.3679 0.1528 0.4919 0.114 Uiso 1 1 calc GR . . . .
H23C H 0.3105 0.2972 0.4927 0.114 Uiso 1 1 calc GR . . . .
C24 C 0.6748(2) 0.5241(9) 0.73489(14) 0.0801(15) Uani 1 1 d . . . . .
H24A H 0.7024 0.5181 0.7556 0.096 Uiso 1 1 calc R . . . .
H24B H 0.6838 0.6549 0.7200 0.096 Uiso 1 1 calc R . . . .
C25 C 0.6130(3) 0.5370(11) 0.74766(14) 0.0823(16) Uani 1 1 d . . . . .
C26 C 0.5823(8) 0.763(3) 0.7458(6) 0.116(5) Uani 0.565(15) 1 d . . P A 1
H26A H 0.5658 0.7854 0.7216 0.174 Uiso 0.565(15) 1 calc GR . P A 1
H26B H 0.6099 0.8818 0.7514 0.174 Uiso 0.565(15) 1 calc GR . P A 1
H26C H 0.5519 0.7654 0.7631 0.174 Uiso 0.565(15) 1 calc GR . P A 1
O4A O 0.6046(11) 0.439(5) 0.7728(8) 0.114(5) Uani 0.435(15) 1 d . . P A 2
C26A C 0.5757(11) 0.678(4) 0.7240(7) 0.116(5) Uani 0.435(15) 1 d . . P A 2
H26D H 0.5831 0.6445 0.6989 0.174 Uiso 0.435(15) 1 calc GR . P A 2
H26E H 0.5841 0.8353 0.7288 0.174 Uiso 0.435(15) 1 calc GR . P A 2
H26F H 0.5355 0.6476 0.7287 0.174 Uiso 0.435(15) 1 calc GR . P A 2

loop_
_atom_site_aniso_label
_atom_site_aniso_U_11
_atom_site_aniso_U_22
_atom_site_aniso_U_33
_atom_site_aniso_U_23
_atom_site_aniso_U_13
_atom_site_aniso_U_12
Se1 0.0461(2) 0.0752(4) 0.0429(2) -0.0120(2) 0.00069(17) 0.0097(2)
Se2 0.0641(3) 0.0779(4) 0.0523(3) -0.0047(2) 0.0107(2) -0.0059(3)
O1 0.064(2) 0.083(2) 0.0605(19) -0.0201(16) -0.0090(15) 0.0226(17)
O2 0.0585(18) 0.074(2) 0.0503(16) -0.0012(15) 0.0066(14) -0.0091(16)
O3 0.0558(19) 0.111(3) 0.072(2) -0.021(2) 0.0113(16) 0.0145(19)
O4 0.104(12) 0.108(11) 0.133(13) 0.031(8) 0.051(9) -0.018(7)
N1 0.0443(19) 0.062(2) 0.051(2) -0.0100(17) -0.0005(16) 0.0054(17)
N2 0.0427(19) 0.060(2) 0.0506(19) -0.0001(17) 0.0014(15) -0.0008(18)
C1 0.0354(19) 0.069(3) 0.0394(19) -0.0111(18) 0.0029(15) -0.0045(19)
C2 0.041(2) 0.078(3) 0.053(2) -0.012(2) 0.0051(18) 0.008(2)
C3 0.057(3) 0.097(4) 0.055(3) -0.024(3) 0.009(2) 0.012(3)
C4 0.064(3) 0.123(5) 0.041(2) -0.013(3) 0.004(2) 0.017(3)
C5 0.053(3) 0.107(4) 0.046(2) 0.001(2) 0.0048(19) 0.016(3)
C6 0.036(2) 0.070(3) 0.047(2) -0.005(2) 0.0063(16) 0.000(2)
C7 0.043(2) 0.064(3) 0.052(2) 0.000(2) 0.0058(18) -0.004(2)
C8 0.048(2) 0.050(2) 0.051(2) 0.0067(19) 0.0022(17) 0.005(2)
C9 0.058(3) 0.057(3) 0.076(3) 0.008(2) 0.004(2) -0.010(2)
C10 0.081(4) 0.050(3) 0.085(4) -0.008(2) 0.007(3) 0.001(3)
C11 0.084(4) 0.053(3) 0.084(3) -0.001(3) 0.015(3) 0.023(3)
C12 0.055(3) 0.063(3) 0.062(3) 0.008(2) 0.006(2) 0.014(2)
C13 0.049(2) 0.052(2) 0.044(2) 0.0038(18) -0.0006(17) 0.005(2)
C14 0.043(2) 0.063(3) 0.048(2) 0.003(2) -0.0026(17) 0.010(2)
C15 0.044(2) 0.066(3) 0.044(2) 0.0030(19) -0.0039(17) 0.000(2)
C16 0.048(2) 0.089(4) 0.068(3) -0.017(3) 0.001(2) 0.001(3)
C17 0.047(3) 0.095(4) 0.082(3) -0.007(3) 0.007(2) -0.015(3)
C18 0.063(3) 0.084(4) 0.093(4) -0.023(3) 0.002(3) -0.024(3)
C19 0.067(3) 0.077(3) 0.066(3) -0.016(3) 0.003(2) -0.009(3)
C20 0.047(2) 0.070(3) 0.046(2) 0.002(2) -0.0004(18) 0.002(2)
C21 0.052(2) 0.068(3) 0.050(2) 0.001(2) 0.0020(18) 0.000(2)
C22 0.046(2) 0.071(3) 0.049(2) 0.001(2) 0.0014(18) 0.013(2)
C23 0.064(3) 0.105(4) 0.060(3) -0.003(3) -0.004(2) -0.013(3)
C24 0.091(4) 0.084(4) 0.067(3) -0.008(3) 0.026(3) 0.002(3)
C25 0.101(4) 0.087(4) 0.061(3) 0.010(3) 0.028(3) 0.002(4)
C26 0.090(7) 0.115(13) 0.145(16) 0.025(10) 0.016(11) 0.016(8)
O4A 0.104(12) 0.108(11) 0.133(13) 0.031(8) 0.051(9) -0.018(7)
C26A 0.090(7) 0.115(13) 0.145(16) 0.025(10) 0.016(11) 0.016(8)

loop_
_atom_type_symbol
_atom_type_description
_atom_type_scat_dispersion_real
_atom_type_scat_dispersion_imag
_atom_type_scat_source
C C 0.0181 0.0091 'International Tables Vol C Tables 4.2.6.8 and 6.1.1.4'
H H 0.0000 0.0000 'International Tables Vol C Tables 4.2.6.8 and 6.1.1.4'
N N 0.0311 0.0180 'International Tables Vol C Tables 4.2.6.8 and 6.1.1.4'
O O 0.0492 0.0322 'International Tables Vol C Tables 4.2.6.8 and 6.1.1.4'
Se Se -0.7943 1.1372 'International Tables Vol C Tables 4.2.6.8 and 6.1.1.4'

loop_
_geom_angle_atom_site_label_1
_geom_angle_atom_site_label_2
_geom_angle_atom_site_label_3
_geom_angle
_geom_angle_site_symmetry_1
_geom_angle_site_symmetry_3
C1 Se1 C21 101.21(18) . .
C20 Se2 C24 99.7(2) . .
C7 N1 H1 122(2) . .
C7 N1 C8 125.1(4) . .
C8 N1 H1 112(2) . .
C13 N2 H2 119(3) . .
C14 N2 H2 113(3) . .
C14 N2 C13 127.5(4) . .
C2 C1 Se1 121.4(3) . .
C6 C1 Se1 119.4(3) . .
C6 C1 C2 119.1(4) . .
C1 C2 H2A 119.7 . .
C3 C2 C1 120.7(4) . .
C3 C2 H2A 119.7 . .
C2 C3 H3 119.8 . .
C4 C3 C2 120.3(4) . .
C4 C3 H3 119.8 . .
C3 C4 H4 120.0 . .
C3 C4 C5 120.1(4) . .
C5 C4 H4 120.0 . .
C4 C5 H5 119.7 . .
C4 C5 C6 120.6(4) . .
C6 C5 H5 119.7 . .
C1 C6 C5 119.2(4) . .
C1 C6 C7 120.5(3) . .
C5 C6 C7 120.3(4) . .
O1 C7 N1 122.3(4) . .
O1 C7 C6 120.7(4) . .
N1 C7 C6 116.9(4) . .
C9 C8 N1 120.0(4) . .
C9 C8 C13 118.8(4) . .
C13 C8 N1 121.2(4) . .
C8 C9 H9 119.3 . .
C10 C9 C8 121.3(5) . .
C10 C9 H9 119.3 . .
C9 C10 H10 120.2 . .
C11 C10 C9 119.5(5) . .
C11 C10 H10 120.2 . .
C10 C11 H11 119.6 . .
C10 C11 C12 120.7(5) . .
C12 C11 H11 119.6 . .
C11 C12 H12 119.7 . .
C11 C12 C13 120.5(4) . .
C13 C12 H12 119.7 . .
C8 C13 N2 124.2(4) . .
C12 C13 N2 116.7(4) . .
C12 C13 C8 118.9(4) . .
O2 C14 N2 121.8(4) . .
O2 C14 C15 120.9(4) . .
N2 C14 C15 117.3(4) . .
C16 C15 C14 121.5(4) . .
C16 C15 C20 118.5(4) . .
C20 C15 C14 120.0(4) . .
C15 C16 H16 119.2 . .
C17 C16 C15 121.7(5) . .
C17 C16 H16 119.2 . .
C16 C17 H17 120.4 . .
C18 C17 C16 119.2(5) . .
C18 C17 H17 120.4 . .
C17 C18 H18 119.6 . .
C19 C18 C17 120.9(5) . .
C19 C18 H18 119.6 . .
C18 C19 H19 119.5 . .
C18 C19 C20 121.0(5) . .
C20 C19 H19 119.5 . .
C15 C20 Se2 120.3(3) . .
C19 C20 Se2 120.9(3) . .
C19 C20 C15 118.8(4) . .
Se1 C21 H21A 109.7 . .
Se1 C21 H21B 109.7 . .
H21A C21 H21B 108.2 . .
C22 C21 Se1 109.9(3) . .
C22 C21 H21A 109.7 . .
C22 C21 H21B 109.7 . .
O3 C22 C21 122.1(4) . .
O3 C22 C23 120.8(4) . .
C21 C22 C23 117.1(4) . .
C22 C23 H23A 109.5 . .
C22 C23 H23B 109.5 . .
C22 C23 H23C 109.5 . .
H23A C23 H23B 109.5 . .
H23A C23 H23C 109.5 . .
H23B C23 H23C 109.5 . .
Se2 C24 H24A 110.7 . .
Se2 C24 H24B 110.7 . .
H24A C24 H24B 108.8 . .
C25 C24 Se2 105.3(4) . .
C25 C24 H24A 110.7 . .
C25 C24 H24B 110.7 . .
O4 C25 C24 126.4(11) . .
O4 C25 C26 115.3(13) . .
C26 C25 C24 118.2(9) . .
O4A C25 C24 115.1(16) . .
O4A C25 C26A 132.5(19) . .
C26A C25 C24 112.4(11) . .
C25 C26 H26A 109.5 . .
C25 C26 H26B 109.5 . .
C25 C26 H26C 109.5 . .
H26A C26 H26B 109.5 . .
H26A C26 H26C 109.5 . .
H26B C26 H26C 109.5 . .
C25 C26A H26D 109.5 . .
C25 C26A H26E 109.5 . .
C25 C26A H26F 109.5 . .
H26D C26A H26E 109.5 . .
H26D C26A H26F 109.5 . .
H26E C26A H26F 109.5 . .

loop_
_geom_bond_atom_site_label_1
_geom_bond_atom_site_label_2
_geom_bond_distance
_geom_bond_site_symmetry_2
Se1 C1 1.930(4) .
Se1 C21 1.967(4) .
Se2 C20 1.919(4) .
Se2 C24 1.961(5) .
O1 C7 1.228(5) .
O2 C14 1.222(5) .
O3 C22 1.204(5) .
O4 C25 1.276(19) .
N1 H1 0.833(18) .
N1 C7 1.352(5) .
N1 C8 1.408(5) .
N2 H2 0.843(19) .
N2 C13 1.416(5) .
N2 C14 1.353(5) .
C1 C2 1.389(6) .
C1 C6 1.387(6) .
C2 H2A 0.9300 .
C2 C3 1.381(6) .
C3 H3 0.9300 .
C3 C4 1.360(7) .
C4 H4 0.9300 .
C4 C5 1.374(6) .
C5 H5 0.9300 .
C5 C6 1.401(5) .
C6 C7 1.487(6) .
C8 C9 1.389(6) .
C8 C13 1.404(5) .
C9 H9 0.9300 .
C9 C10 1.375(7) .
C10 H10 0.9300 .
C10 C11 1.365(7) .
C11 H11 0.9300 .
C11 C12 1.378(7) .
C12 H12 0.9300 .
C12 C13 1.392(6) .
C14 C15 1.494(6) .
C15 C16 1.391(6) .
C15 C20 1.404(6) .
C16 H16 0.9300 .
C16 C17 1.377(7) .
C17 H17 0.9300 .
C17 C18 1.366(7) .
C18 H18 0.9300 .
C18 C19 1.366(6) .
C19 H19 0.9300 .
C19 C20 1.394(6) .
C21 H21A 0.9700 .
C21 H21B 0.9700 .
C21 C22 1.494(6) .
C22 C23 1.502(6) .
C23 H23A 0.9600 .
C23 H23B 0.9600 .
C23 H23C 0.9600 .
C24 H24A 0.9700 .
C24 H24B 0.9700 .
C24 C25 1.508(7) .
C25 C26 1.505(19) .
C25 O4A 1.11(3) .
C25 C26A 1.46(2) .
C26 H26A 0.9600 .
C26 H26B 0.9600 .
C26 H26C 0.9600 .
C26A H26D 0.9600 .
C26A H26E 0.9600 .
C26A H26F 0.9600 .

loop_
_geom_hbond_atom_site_label_D
_geom_hbond_atom_site_label_H
_geom_hbond_atom_site_label_A
_geom_hbond_distance_DH
_geom_hbond_distance_HA
_geom_hbond_distance_DA
_geom_hbond_angle_DHA
_geom_hbond_site_symmetry_A
N1 H1 O2 0.833(18) 1.97(2) 2.723(4) 150(3) .

loop_
_geom_torsion_atom_site_label_1
_geom_torsion_atom_site_label_2
_geom_torsion_atom_site_label_3
_geom_torsion_atom_site_label_4
_geom_torsion
_geom_torsion_site_symmetry_1
_geom_torsion_site_symmetry_2
_geom_torsion_site_symmetry_3
_geom_torsion_site_symmetry_4
Se1 C1 C2 C3 -179.5(4) . . . .
Se1 C1 C6 C5 179.8(3) . . . .
Se1 C1 C6 C7 0.6(6) . . . .
Se1 C21 C22 O3 110.2(5) . . . .
Se1 C21 C22 C23 -68.4(4) . . . .
Se2 C24 C25 O4 47.1(14) . . . .
Se2 C24 C25 C26 -136.9(10) . . . .
Se2 C24 C25 O4A 84.0(16) . . . .
Se2 C24 C25 C26A -95.9(13) . . . .
O2 C14 C15 C16 160.9(4) . . . .
O2 C14 C15 C20 -19.2(6) . . . .
N1 C8 C9 C10 175.5(4) . . . .
N1 C8 C13 N2 -2.4(6) . . . .
N1 C8 C13 C12 -176.7(4) . . . .
N2 C14 C15 C16 -20.6(6) . . . .
N2 C14 C15 C20 159.3(4) . . . .
C1 C2 C3 C4 0.5(8) . . . .
C1 C6 C7 O1 -21.0(7) . . . .
C1 C6 C7 N1 156.7(4) . . . .
C2 C1 C6 C5 2.4(6) . . . .
C2 C1 C6 C7 -176.8(4) . . . .
C2 C3 C4 C5 0.9(9) . . . .
C3 C4 C5 C6 -0.6(8) . . . .
C4 C5 C6 C1 -1.1(7) . . . .
C4 C5 C6 C7 178.1(5) . . . .
C5 C6 C7 O1 159.8(5) . . . .
C5 C6 C7 N1 -22.6(6) . . . .
C6 C1 C2 C3 -2.1(7) . . . .
C7 N1 C8 C9 -42.2(6) . . . .
C7 N1 C8 C13 137.8(4) . . . .
C8 N1 C7 O1 -2.7(7) . . . .
C8 N1 C7 C6 179.7(4) . . . .
C8 C9 C10 C11 2.8(8) . . . .
C9 C8 C13 N2 177.7(4) . . . .
C9 C8 C13 C12 3.3(6) . . . .
C9 C10 C11 C12 0.1(8) . . . .
C10 C11 C12 C13 -1.2(7) . . . .
C11 C12 C13 N2 -175.3(4) . . . .
C11 C12 C13 C8 -0.5(6) . . . .
C13 N2 C14 O2 -6.9(7) . . . .
C13 N2 C14 C15 174.6(4) . . . .
C13 C8 C9 C10 -4.5(7) . . . .
C14 N2 C13 C8 50.4(6) . . . .
C14 N2 C13 C12 -135.1(4) . . . .
C14 C15 C16 C17 178.5(4) . . . .
C14 C15 C20 Se2 2.4(5) . . . .
C14 C15 C20 C19 -179.3(4) . . . .
C15 C16 C17 C18 1.4(8) . . . .
C16 C15 C20 Se2 -177.7(3) . . . .
C16 C15 C20 C19 0.6(6) . . . .
C16 C17 C18 C19 -0.4(9) . . . .
C17 C18 C19 C20 -0.5(9) . . . .
C18 C19 C20 Se2 178.7(4) . . . .
C18 C19 C20 C15 0.4(7) . . . .
C20 C15 C16 C17 -1.5(7) . . . .
